data_7717610
loop_
_publ_author_name
'Zhang, Lixin'
'Jiang, Wen'

_publ_section_title
;
 Phosphaguanidinate Yttrium Carbene, Carbyne and Carbide Complexes: Three
 Distinct C1 Functionalities
;
_journal_name_full 'Dalton Transactions'
_journal_paper_doi 10.1039/D4DT03060E
_journal_year 2024
_chemical_formula_moiety 'C55 H68 N4 P Y'
_chemical_formula_sum 'C55 H68 N4 P Y'
_chemical_formula_weight 905.01
_space_group_crystal_system monoclinic
_space_group_IT_number 14
_space_group_name_Hall '-P 2yn'
_space_group_name_H-M_alt 'P 1 21/n 1'
_atom_sites_solution_hydrogens mixed
_atom_sites_solution_primary iterative
_audit_block_doi 10.5517/ccdc.csd.cc2l67jl
_audit_creation_date 2024-10-07
_audit_creation_method
;
Olex2 1.2
(compiled 2018.05.29 svn.r3508 for OlexSys, GUI svn.r5506)
;
_audit_update_record
;
2024-10-08 deposited with the CCDC.	2024-12-02 downloaded from the CCDC.
;
_cell_angle_alpha 90
_cell_angle_beta 97.688(4)
_cell_angle_gamma 90
_cell_formula_units_Z 4
_cell_length_a 15.5692(14)
_cell_length_b 18.5082(16)
_cell_length_c 16.5373(15)
_cell_measurement_reflns_used 9976
_cell_measurement_temperature 173(2)
_cell_measurement_theta_max 57.00
_cell_measurement_theta_min 3.13
_cell_volume 4722.5(7)
_computing_cell_refinement 'SAINT V8.38A (?, 2016)'
_computing_data_reduction 'SAINT V8.38A (?, 2016)'
_computing_molecular_graphics 'Olex2 (Dolomanov et al., 2009)'
_computing_publication_material 'Olex2 (Dolomanov et al., 2009)'
_computing_structure_refinement 'ShelXL (Sheldrick, 2015)'
_computing_structure_solution 'olex2.solve (Bourhis et al., 2015)'
_diffrn_ambient_temperature 172.99
_diffrn_measured_fraction_theta_full 0.999
_diffrn_measured_fraction_theta_max 0.999
_diffrn_measurement_device_type 'Bruker APEX-II CCD'
_diffrn_measurement_method '\f and \w scans'
_diffrn_radiation_type GaK\a
_diffrn_radiation_wavelength 1.34138
_diffrn_reflns_av_R_equivalents 0.1093
_diffrn_reflns_av_unetI/netI 0.0650
_diffrn_reflns_Laue_measured_fraction_full 0.999
_diffrn_reflns_Laue_measured_fraction_max 0.999
_diffrn_reflns_limit_h_max 18
_diffrn_reflns_limit_h_min -18
_diffrn_reflns_limit_k_max 22
_diffrn_reflns_limit_k_min -22
_diffrn_reflns_limit_l_max 19
_diffrn_reflns_limit_l_min -19
_diffrn_reflns_number 53122
_diffrn_reflns_point_group_measured_fraction_full 0.999
_diffrn_reflns_point_group_measured_fraction_max 0.999
_diffrn_reflns_theta_full 52.999
_diffrn_reflns_theta_max 52.999
_diffrn_reflns_theta_min 3.133
_diffrn_standards_number 0
_exptl_absorpt_coefficient_mu 1.568
_exptl_absorpt_correction_T_max 0.7512
_exptl_absorpt_correction_T_min 0.2557
_exptl_absorpt_correction_type multi-scan
_exptl_absorpt_process_details
;
SADABS-2016/2 (Bruker,2016/2) was used for absorption correction.
wR2(int) was 0.1781 before and 0.1037 after correction.
The Ratio of minimum to maximum transmission is 0.3404.
The \l/2 correction factor is Not present.
;
_exptl_crystal_colour colourless
_exptl_crystal_colour_primary colourless
_exptl_crystal_density_diffrn 1.273
_exptl_crystal_description block
_exptl_crystal_F_000 1920
_exptl_crystal_size_max 0.23
_exptl_crystal_size_mid 0.1
_exptl_crystal_size_min 0.03
_refine_diff_density_max 1.002
_refine_diff_density_min -0.511
_refine_diff_density_rms 0.093
_refine_ls_extinction_method none
_refine_ls_goodness_of_fit_ref 1.043
_refine_ls_hydrogen_treatment mixed
_refine_ls_matrix_type full
_refine_ls_number_parameters 570
_refine_ls_number_reflns 8349
_refine_ls_number_restraints 0
_refine_ls_restrained_S_all 1.043
_refine_ls_R_factor_all 0.0519
_refine_ls_R_factor_gt 0.0439
_refine_ls_shift/su_max 0.000
_refine_ls_shift/su_mean 0.000
_refine_ls_structure_factor_coef Fsqd
_refine_ls_weighting_details 'w=1/[\s^2^(Fo^2^)+(0.0631P)^2^+1.3242P] where P=(Fo^2^+2Fc^2^)/3'
_refine_ls_weighting_scheme calc
_refine_ls_wR_factor_gt 0.1111
_refine_ls_wR_factor_ref 0.1178
_reflns_Friedel_coverage 0.000
_reflns_number_gt 7162
_reflns_number_total 8349
_reflns_threshold_expression 'I > 2\s(I)'
_cod_data_source_file d4dt03060e2.cif
_cod_data_source_block ga_210428b_a
_cod_database_code 7717610
_shelx_shelxl_version_number 2018/3
_shelx_space_group_comment
;
The symmetry employed for this shelxl refinement is uniquely defined
by the following loop, which should always be used as a source of
symmetry information in preference to the above space-group names.
They are only intended as comments.
;
_shelx_estimated_absorpt_t_max 0.954
_shelx_estimated_absorpt_t_min 0.714
_olex2_refinement_description
;
1. Fixed Uiso
 At 1.2 times of:
  All C(H) groups, All C(H,H) groups
 At 1.5 times of:
  All C(H,H,H) groups
2.a Ternary CH refined with riding coordinates:
 C26(H26), C29(H29), C38(H38), C41(H41)
2.b Secondary CH2 refined with riding coordinates:
 C2(H2a,H2b)
2.c Aromatic/amide H refined with riding coordinates:
 C4(H4), C5(H5), C6(H6), C7(H7), C14(H14), C15(H15), C16(H16), C17(H17),
 C22(H22), C23(H23), C24(H24), C34(H34), C35(H35), C36(H36), C45(H45), C46(H46),
  C47(H47), C48(H48), C49(H49), C51(H51), C52(H52), C53(H53), C54(H54), C55(H55)
2.d Idealised Me refined as rotating group:
 C9(H9a,H9b,H9c), C10(H10a,H10b,H10c), C18(H18a,H18b,H18c), C19(H19a,H19b,
 H19c), C27(H27a,H27b,H27c), C28(H28a,H28b,H28c), C30(H30a,H30b,H30c), C31(H31a,
 H31b,H31c), C39(H39a,H39b,H39c), C40(H40a,H40b,H40c), C42(H42a,H42b,H42c),
 C43(H43a,H43b,H43c)
;
_olex2_submission_special_instructions 'No special instructions were received'

loop_
_space_group_symop_operation_xyz
'x, y, z'
'-x+1/2, y+1/2, -z+1/2'
'-x, -y, -z'
'x-1/2, -y-1/2, z-1/2'

loop_
_atom_site_label
_atom_site_type_symbol
_atom_site_fract_x
_atom_site_fract_y
_atom_site_fract_z
_atom_site_U_iso_or_equiv
_atom_site_adp_type
_atom_site_occupancy
_atom_site_site_symmetry_order
_atom_site_calc_flag
_atom_site_refinement_flags_posn
_atom_site_refinement_flags_adp
_atom_site_refinement_flags_occupancy
_atom_site_disorder_assembly
_atom_site_disorder_group
Y1 Y 0.20587(2) 0.86774(2) 0.43522(2) 0.02147(10) Uani 1 1 d . . . . .
C1 C 0.29590(15) 0.75439(12) 0.53017(15) 0.0208(5) Uani 1 1 d . . . . .
C2 C 0.06169(18) 0.89832(15) 0.46726(18) 0.0323(6) Uani 1 1 d . . . . .
H2A H 0.034740 0.938181 0.432871 0.039 Uiso 1 1 calc R . . . .
H2B H 0.022429 0.856018 0.463226 0.039 Uiso 1 1 calc R . . . .
C3 C 0.08790(17) 0.92084(14) 0.55203(17) 0.0299(6) Uani 1 1 d . . . . .
C4 C 0.04905(19) 0.89557(15) 0.61844(19) 0.0347(6) Uani 1 1 d . . . . .
H4 H 0.004075 0.860667 0.609133 0.042 Uiso 1 1 calc R . . . .
C5 C 0.0744(2) 0.92010(16) 0.69736(19) 0.0388(7) Uani 1 1 d . . . . .
H5 H 0.045994 0.902679 0.740847 0.047 Uiso 1 1 calc R . . . .
C6 C 0.1407(2) 0.96961(17) 0.71288(19) 0.0409(7) Uani 1 1 d . . . . .
H6 H 0.156883 0.987424 0.766635 0.049 Uiso 1 1 calc R . . . .
C7 C 0.1834(2) 0.99312(15) 0.64990(18) 0.0358(7) Uani 1 1 d . . . . .
H7 H 0.229858 1.026493 0.660755 0.043 Uiso 1 1 calc R . . . .
C8 C 0.15916(18) 0.96852(14) 0.57056(17) 0.0300(6) Uani 1 1 d . . . . .
C9 C 0.1583(2) 1.05115(15) 0.45640(19) 0.0367(7) Uani 1 1 d . . . . .
H9A H 0.096906 1.038917 0.442293 0.055 Uiso 1 1 calc GR . . . .
H9B H 0.184021 1.060038 0.406363 0.055 Uiso 1 1 calc GR . . . .
H9C H 0.163769 1.094679 0.490442 0.055 Uiso 1 1 calc GR . . . .
C10 C 0.29561(19) 1.01029(15) 0.52440(19) 0.0351(7) Uani 1 1 d . . . . .
H10A H 0.299334 1.054282 0.557658 0.053 Uiso 1 1 calc GR . . . .
H10B H 0.322174 1.018988 0.474801 0.053 Uiso 1 1 calc GR . . . .
H10C H 0.326306 0.970929 0.555675 0.053 Uiso 1 1 calc GR . . . .
C11 C 0.27157(18) 0.93166(15) 0.33025(18) 0.0298(6) Uani 1 1 d . . . . .
C12 C 0.25891(17) 0.88962(14) 0.25362(16) 0.0279(6) Uani 1 1 d . . . . .
C13 C 0.18240(17) 0.84945(14) 0.23255(16) 0.0274(6) Uani 1 1 d . . . . .
C14 C 0.1678(2) 0.80930(16) 0.16146(18) 0.0364(7) Uani 1 1 d . . . . .
H14 H 0.114474 0.784387 0.147844 0.044 Uiso 1 1 calc R . . . .
C15 C 0.2307(2) 0.80552(18) 0.11046(19) 0.0424(7) Uani 1 1 d . . . . .
H15 H 0.221546 0.777493 0.061947 0.051 Uiso 1 1 calc R . . . .
C16 C 0.3077(2) 0.84304(18) 0.13071(19) 0.0410(7) Uani 1 1 d . . . . .
H16 H 0.351539 0.840394 0.096054 0.049 Uiso 1 1 calc R . . . .
C17 C 0.32093(18) 0.88409(15) 0.20060(18) 0.0326(6) Uani 1 1 d . . . . .
H17 H 0.374087 0.909466 0.213088 0.039 Uiso 1 1 calc R . . . .
C18 C 0.06636(18) 0.78572(15) 0.29115(18) 0.0332(6) Uani 1 1 d . . . . .
H18A H 0.029116 0.780615 0.238794 0.050 Uiso 1 1 calc GR . . . .
H18B H 0.030313 0.788591 0.335297 0.050 Uiso 1 1 calc GR . . . .
H18C H 0.104960 0.743821 0.299938 0.050 Uiso 1 1 calc GR . . . .
C19 C 0.05902(18) 0.91376(16) 0.26737(18) 0.0346(6) Uani 1 1 d . . . . .
H19A H 0.092354 0.958761 0.268721 0.052 Uiso 1 1 calc GR . . . .
H19B H 0.016676 0.917011 0.306051 0.052 Uiso 1 1 calc GR . . . .
H19C H 0.028649 0.906035 0.212223 0.052 Uiso 1 1 calc GR . . . .
C20 C 0.18307(16) 0.67499(13) 0.45887(16) 0.0227(5) Uani 1 1 d . . . . .
C21 C 0.22027(17) 0.62578(13) 0.40697(17) 0.0253(6) Uani 1 1 d . . . . .
C22 C 0.17685(18) 0.56153(14) 0.38496(18) 0.0316(6) Uani 1 1 d . . . . .
H22 H 0.201206 0.528558 0.350310 0.038 Uiso 1 1 calc R . . . .
C23 C 0.09911(19) 0.54447(15) 0.41227(19) 0.0353(7) Uani 1 1 d . . . . .
H23 H 0.071191 0.499813 0.397616 0.042 Uiso 1 1 calc R . . . .
C24 C 0.06273(18) 0.59284(14) 0.46083(18) 0.0322(6) Uani 1 1 d . . . . .
H24 H 0.009250 0.581150 0.479372 0.039 Uiso 1 1 calc R . . . .
C25 C 0.10264(16) 0.65905(14) 0.48369(16) 0.0260(6) Uani 1 1 d . . . . .
C26 C 0.05437(17) 0.70936(14) 0.53528(17) 0.0289(6) Uani 1 1 d . . . . .
H26 H 0.087335 0.755739 0.543447 0.035 Uiso 1 1 calc R . . . .
C27 C 0.04691(19) 0.67661(17) 0.61920(18) 0.0370(7) Uani 1 1 d . . . . .
H27A H 0.016876 0.710634 0.651145 0.055 Uiso 1 1 calc GR . . . .
H27B H 0.105012 0.666902 0.647850 0.055 Uiso 1 1 calc GR . . . .
H27C H 0.014071 0.631355 0.612254 0.055 Uiso 1 1 calc GR . . . .
C28 C -0.03645(17) 0.72590(16) 0.49100(19) 0.0343(6) Uani 1 1 d . . . . .
H28A H -0.031709 0.745269 0.436620 0.051 Uiso 1 1 calc GR . . . .
H28B H -0.064783 0.761573 0.522340 0.051 Uiso 1 1 calc GR . . . .
H28C H -0.070896 0.681417 0.485731 0.051 Uiso 1 1 calc GR . . . .
C29 C 0.30479(18) 0.64163(14) 0.37483(18) 0.0283(6) Uani 1 1 d . . . . .
H29 H 0.344647 0.664578 0.420024 0.034 Uiso 1 1 calc R . . . .
C30 C 0.3501(2) 0.57394(16) 0.3477(2) 0.0395(7) Uani 1 1 d . . . . .
H30A H 0.353973 0.537492 0.390983 0.059 Uiso 1 1 calc GR . . . .
H30B H 0.408594 0.586643 0.336693 0.059 Uiso 1 1 calc GR . . . .
H30C H 0.316839 0.554453 0.297966 0.059 Uiso 1 1 calc GR . . . .
C31 C 0.2914(2) 0.69539(17) 0.30442(19) 0.0395(7) Uani 1 1 d . . . . .
H31A H 0.251347 0.674811 0.259530 0.059 Uiso 1 1 calc GR . . . .
H31B H 0.347109 0.705622 0.285478 0.059 Uiso 1 1 calc GR . . . .
H31C H 0.266958 0.740286 0.322999 0.059 Uiso 1 1 calc GR . . . .
C32 C 0.41587(16) 0.83939(13) 0.56651(16) 0.0243(5) Uani 1 1 d . . . . .
C33 C 0.47962(16) 0.82516(13) 0.51576(17) 0.0276(6) Uani 1 1 d . . . . .
C34 C 0.56609(18) 0.84275(15) 0.54221(19) 0.0343(6) Uani 1 1 d . . . . .
H34 H 0.608847 0.832396 0.507914 0.041 Uiso 1 1 calc R . . . .
C35 C 0.59072(19) 0.87477(16) 0.6169(2) 0.0404(8) Uani 1 1 d . . . . .
H35 H 0.649889 0.885721 0.634472 0.048 Uiso 1 1 calc R . . . .
C36 C 0.52869(19) 0.89053(16) 0.66532(19) 0.0361(7) Uani 1 1 d . . . . .
H36 H 0.545876 0.912981 0.716592 0.043 Uiso 1 1 calc R . . . .
C37 C 0.44075(18) 0.87493(13) 0.64244(18) 0.0287(6) Uani 1 1 d . . . . .
C38 C 0.38128(18) 0.89738(14) 0.70296(17) 0.0303(6) Uani 1 1 d . . . . .
H38 H 0.319827 0.889419 0.678183 0.036 Uiso 1 1 calc R . . . .
C39 C 0.3993(2) 0.85322(16) 0.78204(19) 0.0365(7) Uani 1 1 d . . . . .
H39A H 0.394179 0.801585 0.769138 0.055 Uiso 1 1 calc GR . . . .
H39B H 0.357097 0.866254 0.818592 0.055 Uiso 1 1 calc GR . . . .
H39C H 0.457943 0.863625 0.808860 0.055 Uiso 1 1 calc GR . . . .
C40 C 0.3935(2) 0.97806(15) 0.7274(2) 0.0406(7) Uani 1 1 d . . . . .
H40A H 0.450209 0.984619 0.760219 0.061 Uiso 1 1 calc GR . . . .
H40B H 0.347756 0.992638 0.759444 0.061 Uiso 1 1 calc GR . . . .
H40C H 0.390189 1.007856 0.678145 0.061 Uiso 1 1 calc GR . . . .
C41 C 0.46173(17) 0.79034(15) 0.43194(18) 0.0324(6) Uani 1 1 d . . . . .
H41 H 0.397995 0.781263 0.419733 0.039 Uiso 1 1 calc R . . . .
C42 C 0.50862(19) 0.71757(17) 0.4306(2) 0.0424(7) Uani 1 1 d . . . . .
H42A H 0.571343 0.725287 0.442068 0.064 Uiso 1 1 calc GR . . . .
H42B H 0.494491 0.695265 0.376761 0.064 Uiso 1 1 calc GR . . . .
H42C H 0.489987 0.685660 0.472274 0.064 Uiso 1 1 calc GR . . . .
C43 C 0.4882(2) 0.84009(19) 0.3655(2) 0.0448(8) Uani 1 1 d . . . . .
H43A H 0.460032 0.887192 0.368444 0.067 Uiso 1 1 calc GR . . . .
H43B H 0.470227 0.818481 0.311758 0.067 Uiso 1 1 calc GR . . . .
H43C H 0.551254 0.846428 0.373648 0.067 Uiso 1 1 calc GR . . . .
C44 C 0.29780(16) 0.70555(13) 0.69250(16) 0.0245(5) Uani 1 1 d . . . . .
C45 C 0.32722(18) 0.66549(14) 0.76266(17) 0.0312(6) Uani 1 1 d . . . . .
H45 H 0.369777 0.629047 0.760249 0.037 Uiso 1 1 calc R . . . .
C46 C 0.2952(2) 0.67827(16) 0.83506(19) 0.0381(7) Uani 1 1 d . . . . .
H46 H 0.316274 0.650931 0.882191 0.046 Uiso 1 1 calc R . . . .
C47 C 0.2328(2) 0.73058(17) 0.83957(19) 0.0397(7) Uani 1 1 d . . . . .
H47 H 0.211360 0.739821 0.889738 0.048 Uiso 1 1 calc R . . . .
C48 C 0.20164(19) 0.76946(16) 0.77015(19) 0.0382(7) Uani 1 1 d . . . . .
H48 H 0.157651 0.804661 0.772568 0.046 Uiso 1 1 calc R . . . .
C49 C 0.23407(17) 0.75746(14) 0.69723(17) 0.0294(6) Uani 1 1 d . . . . .
H49 H 0.212656 0.784837 0.650242 0.035 Uiso 1 1 calc R . . . .
C50 C 0.33196(17) 0.59465(13) 0.58342(16) 0.0270(6) Uani 1 1 d . . . . .
C51 C 0.4002(2) 0.55270(16) 0.56454(19) 0.0400(7) Uani 1 1 d . . . . .
H51 H 0.454327 0.574987 0.559836 0.048 Uiso 1 1 calc R . . . .
C52 C 0.3912(3) 0.47864(17) 0.5523(2) 0.0545(10) Uani 1 1 d . . . . .
H52 H 0.438744 0.450631 0.539726 0.065 Uiso 1 1 calc R . . . .
C53 C 0.3126(3) 0.44603(17) 0.5587(2) 0.0548(10) Uani 1 1 d . . . . .
H53 H 0.305333 0.395694 0.548806 0.066 Uiso 1 1 calc R . . . .
C54 C 0.2450(2) 0.48672(16) 0.57925(19) 0.0455(8) Uani 1 1 d . . . . .
H54 H 0.191199 0.464056 0.584214 0.055 Uiso 1 1 calc R . . . .
C55 C 0.25413(19) 0.56008(15) 0.59285(18) 0.0346(7) Uani 1 1 d . . . . .
H55 H 0.207312 0.587178 0.608680 0.042 Uiso 1 1 calc R . . . .
N1 N 0.20418(14) 0.99029(11) 0.50199(14) 0.0292(5) Uani 1 1 d . . . . .
N2 N 0.11871(14) 0.85235(12) 0.29027(14) 0.0263(5) Uani 1 1 d . . . . .
N3 N 0.22431(13) 0.74376(11) 0.47717(13) 0.0227(4) Uani 1 1 d . . . . .
N4 N 0.32587(13) 0.82274(10) 0.53588(13) 0.0217(4) Uani 1 1 d . . . . .
P1 P 0.35744(4) 0.69026(3) 0.60566(4) 0.02306(16) Uani 1 1 d . . . . .
H11A H 0.232(2) 0.9736(19) 0.327(2) 0.047(9) Uiso 1 1 d . . . . .
H11B H 0.324(2) 0.9553(18) 0.339(2) 0.040(9) Uiso 1 1 d . . . . .

loop_
_atom_site_aniso_label
_atom_site_aniso_U_11
_atom_site_aniso_U_22
_atom_site_aniso_U_33
_atom_site_aniso_U_23
_atom_site_aniso_U_13
_atom_site_aniso_U_12
Y1 0.01805(14) 0.01411(14) 0.02956(15) 0.00123(8) -0.00664(9) 0.00118(7)
C1 0.0176(12) 0.0149(12) 0.0288(13) 0.0016(10) -0.0007(10) 0.0032(9)
C2 0.0266(14) 0.0274(14) 0.0402(16) -0.0043(12) -0.0052(12) 0.0033(11)
C3 0.0245(14) 0.0233(13) 0.0396(15) 0.0001(11) -0.0045(11) 0.0085(10)
C4 0.0280(15) 0.0289(15) 0.0455(17) 0.0005(13) -0.0018(12) 0.0063(11)
C5 0.0390(17) 0.0338(16) 0.0431(17) 0.0029(13) 0.0031(13) 0.0128(13)
C6 0.0483(19) 0.0366(17) 0.0351(16) -0.0027(13) -0.0043(14) 0.0121(14)
C7 0.0371(16) 0.0241(14) 0.0420(17) -0.0060(12) -0.0097(13) 0.0082(12)
C8 0.0324(15) 0.0191(13) 0.0358(15) -0.0004(11) -0.0048(12) 0.0094(10)
C9 0.0431(17) 0.0230(14) 0.0409(17) 0.0024(12) -0.0057(13) 0.0108(12)
C10 0.0344(16) 0.0221(14) 0.0451(17) -0.0025(12) -0.0082(13) -0.0036(11)
C11 0.0218(14) 0.0235(14) 0.0414(16) 0.0015(12) -0.0053(12) -0.0037(11)
C12 0.0257(14) 0.0201(13) 0.0354(15) 0.0103(11) -0.0050(11) 0.0012(10)
C13 0.0264(14) 0.0229(13) 0.0306(14) 0.0046(11) -0.0048(11) 0.0016(10)
C14 0.0349(16) 0.0350(16) 0.0365(16) 0.0003(12) -0.0055(13) -0.0035(12)
C15 0.0497(19) 0.0420(18) 0.0343(16) -0.0053(13) 0.0007(14) 0.0004(14)
C16 0.0398(18) 0.0449(18) 0.0391(17) 0.0035(14) 0.0082(13) 0.0056(14)
C17 0.0245(14) 0.0312(14) 0.0415(16) 0.0078(12) 0.0027(12) 0.0025(11)
C18 0.0284(15) 0.0321(15) 0.0366(15) 0.0005(12) -0.0049(12) -0.0111(12)
C19 0.0243(14) 0.0367(16) 0.0396(16) 0.0056(12) -0.0077(12) 0.0041(11)
C20 0.0191(12) 0.0150(12) 0.0307(13) 0.0032(10) -0.0093(10) 0.0007(9)
C21 0.0221(13) 0.0185(13) 0.0318(14) 0.0025(10) -0.0089(11) -0.0001(9)
C22 0.0335(15) 0.0196(13) 0.0381(15) -0.0043(11) -0.0085(12) -0.0011(11)
C23 0.0358(16) 0.0204(13) 0.0457(17) -0.0005(12) -0.0091(13) -0.0075(11)
C24 0.0249(14) 0.0238(14) 0.0447(16) 0.0032(12) -0.0067(12) -0.0086(11)
C25 0.0222(13) 0.0201(13) 0.0324(14) 0.0026(11) -0.0083(11) -0.0020(10)
C26 0.0207(13) 0.0251(14) 0.0387(15) 0.0006(11) -0.0035(11) -0.0051(10)
C27 0.0294(15) 0.0408(17) 0.0388(16) 0.0012(13) -0.0024(12) -0.0057(12)
C28 0.0237(14) 0.0350(15) 0.0426(17) 0.0019(13) -0.0017(12) 0.0001(11)
C29 0.0246(14) 0.0217(13) 0.0361(15) -0.0032(11) -0.0051(11) 0.0013(10)
C30 0.0346(16) 0.0317(16) 0.0517(19) -0.0108(13) 0.0040(14) 0.0037(12)
C31 0.0373(17) 0.0384(17) 0.0410(17) 0.0080(13) -0.0017(13) -0.0007(13)
C32 0.0179(12) 0.0131(11) 0.0385(15) 0.0043(10) -0.0087(10) -0.0014(9)
C33 0.0212(13) 0.0191(13) 0.0396(15) 0.0052(11) -0.0062(11) -0.0022(10)
C34 0.0218(14) 0.0307(15) 0.0483(17) 0.0072(13) -0.0032(12) -0.0032(11)
C35 0.0215(15) 0.0373(17) 0.057(2) 0.0076(14) -0.0141(14) -0.0101(12)
C36 0.0289(16) 0.0314(15) 0.0432(17) 0.0010(13) -0.0128(13) -0.0074(12)
C37 0.0259(14) 0.0177(13) 0.0382(15) 0.0043(10) -0.0116(12) -0.0027(10)
C38 0.0274(14) 0.0227(14) 0.0368(15) -0.0023(11) -0.0108(11) -0.0027(11)
C39 0.0363(16) 0.0299(15) 0.0394(16) -0.0026(12) -0.0088(13) -0.0037(12)
C40 0.0429(18) 0.0244(15) 0.0489(18) -0.0045(13) -0.0145(14) -0.0007(12)
C41 0.0206(13) 0.0340(15) 0.0407(16) -0.0028(12) -0.0028(11) 0.0011(11)
C42 0.0265(15) 0.0366(17) 0.064(2) -0.0082(15) 0.0054(14) -0.0005(12)
C43 0.0330(17) 0.054(2) 0.0462(18) 0.0106(15) 0.0017(14) 0.0037(14)
C44 0.0204(12) 0.0180(12) 0.0329(14) 0.0001(10) -0.0050(10) -0.0031(9)
C45 0.0318(15) 0.0190(13) 0.0402(16) 0.0041(11) -0.0044(12) 0.0017(11)
C46 0.0459(18) 0.0302(15) 0.0360(16) 0.0057(12) -0.0023(13) -0.0029(13)
C47 0.0402(17) 0.0399(17) 0.0394(17) -0.0004(13) 0.0068(13) -0.0045(13)
C48 0.0287(15) 0.0365(16) 0.0479(18) -0.0034(13) 0.0000(13) 0.0041(12)
C49 0.0221(13) 0.0280(14) 0.0355(15) 0.0021(11) -0.0062(11) 0.0025(10)
C50 0.0307(14) 0.0178(13) 0.0291(14) 0.0028(10) -0.0085(11) 0.0024(10)
C51 0.0475(18) 0.0265(15) 0.0446(18) 0.0029(13) 0.0013(14) 0.0111(13)
C52 0.085(3) 0.0263(17) 0.052(2) -0.0020(15) 0.0114(19) 0.0206(17)
C53 0.096(3) 0.0199(16) 0.0442(19) -0.0019(13) -0.0077(19) -0.0001(17)
C54 0.061(2) 0.0261(16) 0.0429(18) 0.0080(13) -0.0174(15) -0.0137(14)
C55 0.0358(16) 0.0234(14) 0.0397(16) 0.0053(12) -0.0135(13) -0.0009(11)
N1 0.0283(12) 0.0193(11) 0.0372(13) 0.0029(9) -0.0065(10) 0.0019(9)
N2 0.0206(11) 0.0246(11) 0.0314(12) 0.0036(9) -0.0051(9) -0.0030(9)
N3 0.0179(10) 0.0157(10) 0.0319(11) 0.0006(8) -0.0067(9) -0.0011(8)
N4 0.0173(10) 0.0138(10) 0.0308(11) 0.0014(8) -0.0092(8) 0.0004(7)
P1 0.0181(3) 0.0160(3) 0.0323(4) 0.0030(2) -0.0070(3) 0.0019(2)

loop_
_atom_type_symbol
_atom_type_description
_atom_type_scat_dispersion_real
_atom_type_scat_dispersion_imag
_atom_type_scat_source
C C 0.0148 0.0070 'International Tables Vol C Tables 4.2.6.8 and 6.1.1.4'
H H 0.0000 0.0000 'International Tables Vol C Tables 4.2.6.8 and 6.1.1.4'
N N 0.0253 0.0136 'International Tables Vol C Tables 4.2.6.8 and 6.1.1.4'
P P 0.2596 0.3354 'International Tables Vol C Tables 4.2.6.8 and 6.1.1.4'
Y Y -0.4641 1.6216 'International Tables Vol C Tables 4.2.6.8 and 6.1.1.4'

loop_
_geom_angle_atom_site_label_1
_geom_angle_atom_site_label_2
_geom_angle_atom_site_label_3
_geom_angle
_geom_angle_site_symmetry_1
_geom_angle_site_symmetry_3
_geom_angle_publ_flag
C1 Y1 C3 100.56(7) . . ?
C2 Y1 C1 116.52(9) . . ?
C2 Y1 C3 28.98(8) . . ?
C2 Y1 N1 68.47(8) . . ?
C2 Y1 N2 81.04(8) . . ?
C2 Y1 N4 124.44(9) . . ?
C11 Y1 C1 121.58(8) . . ?
C11 Y1 C2 121.88(10) . . ?
C11 Y1 C3 130.59(9) . . ?
C11 Y1 N1 84.57(9) . . ?
C11 Y1 N2 67.32(8) . . ?
C11 Y1 N4 106.95(8) . . ?
N1 Y1 C1 116.76(7) . . ?
N1 Y1 C3 51.80(7) . . ?
N1 Y1 N2 117.76(7) . . ?
N2 Y1 C1 125.38(7) . . ?
N2 Y1 C3 109.83(7) . . ?
N3 Y1 C1 27.59(7) . . ?
N3 Y1 C2 103.68(9) . . ?
N3 Y1 C3 100.75(7) . . ?
N3 Y1 C11 128.61(9) . . ?
N3 Y1 N1 137.69(7) . . ?
N3 Y1 N2 100.86(7) . . ?
N3 Y1 N4 55.54(7) . . ?
N4 Y1 C1 27.96(7) . . ?
N4 Y1 C3 98.58(7) . . ?
N4 Y1 N1 93.40(7) . . ?
N4 Y1 N2 146.61(7) . . ?
N3 C1 Y1 56.35(12) . . ?
N3 C1 N4 115.8(2) . . ?
N3 C1 P1 130.22(18) . . ?
N4 C1 Y1 59.43(12) . . ?
N4 C1 P1 113.80(17) . . ?
P1 C1 Y1 171.25(12) . . ?
Y1 C2 H2A 112.3 . . ?
Y1 C2 H2B 112.3 . . ?
H2A C2 H2B 109.9 . . ?
C3 C2 Y1 97.30(17) . . ?
C3 C2 H2A 112.3 . . ?
C3 C2 H2B 112.3 . . ?
C2 C3 Y1 53.72(14) . . ?
C4 C3 Y1 139.39(18) . . ?
C4 C3 C2 124.0(3) . . ?
C4 C3 C8 116.4(3) . . ?
C8 C3 Y1 79.31(16) . . ?
C8 C3 C2 119.5(3) . . ?
C3 C4 H4 119.0 . . ?
C5 C4 C3 121.9(3) . . ?
C5 C4 H4 119.0 . . ?
C4 C5 H5 119.9 . . ?
C6 C5 C4 120.3(3) . . ?
C6 C5 H5 119.9 . . ?
C5 C6 H6 120.2 . . ?
C5 C6 C7 119.6(3) . . ?
C7 C6 H6 120.2 . . ?
C6 C7 H7 119.6 . . ?
C6 C7 C8 120.8(3) . . ?
C8 C7 H7 119.6 . . ?
C3 C8 N1 116.4(2) . . ?
C7 C8 C3 120.8(3) . . ?
C7 C8 N1 122.8(3) . . ?
H9A C9 H9B 109.5 . . ?
H9A C9 H9C 109.5 . . ?
H9B C9 H9C 109.5 . . ?
N1 C9 H9A 109.5 . . ?
N1 C9 H9B 109.5 . . ?
N1 C9 H9C 109.5 . . ?
H10A C10 H10B 109.5 . . ?
H10A C10 H10C 109.5 . . ?
H10B C10 H10C 109.5 . . ?
N1 C10 H10A 109.5 . . ?
N1 C10 H10B 109.5 . . ?
N1 C10 H10C 109.5 . . ?
Y1 C11 H11A 96(2) . . ?
Y1 C11 H11B 125(2) . . ?
C12 C11 Y1 109.56(17) . . ?
C12 C11 H11A 111(2) . . ?
C12 C11 H11B 113(2) . . ?
H11A C11 H11B 100(3) . . ?
C13 C12 C11 120.1(2) . . ?
C17 C12 C11 123.7(2) . . ?
C17 C12 C13 116.1(3) . . ?
C12 C13 N2 116.3(2) . . ?
C14 C13 C12 122.1(3) . . ?
C14 C13 N2 121.6(2) . . ?
C13 C14 H14 120.1 . . ?
C15 C14 C13 119.9(3) . . ?
C15 C14 H14 120.1 . . ?
C14 C15 H15 120.4 . . ?
C14 C15 C16 119.3(3) . . ?
C16 C15 H15 120.4 . . ?
C15 C16 H16 119.7 . . ?
C17 C16 C15 120.5(3) . . ?
C17 C16 H16 119.7 . . ?
C12 C17 H17 119.0 . . ?
C16 C17 C12 122.1(3) . . ?
C16 C17 H17 119.0 . . ?
H18A C18 H18B 109.5 . . ?
H18A C18 H18C 109.5 . . ?
H18B C18 H18C 109.5 . . ?
N2 C18 H18A 109.5 . . ?
N2 C18 H18B 109.5 . . ?
N2 C18 H18C 109.5 . . ?
H19A C19 H19B 109.5 . . ?
H19A C19 H19C 109.5 . . ?
H19B C19 H19C 109.5 . . ?
N2 C19 H19A 109.5 . . ?
N2 C19 H19B 109.5 . . ?
N2 C19 H19C 109.5 . . ?
C21 C20 N3 119.0(2) . . ?
C25 C20 C21 119.5(2) . . ?
C25 C20 N3 121.1(2) . . ?
C20 C21 C29 122.0(2) . . ?
C22 C21 C20 118.7(3) . . ?
C22 C21 C29 119.3(2) . . ?
C21 C22 H22 119.2 . . ?
C23 C22 C21 121.7(3) . . ?
C23 C22 H22 119.2 . . ?
C22 C23 H23 120.4 . . ?
C24 C23 C22 119.3(2) . . ?
C24 C23 H23 120.4 . . ?
C23 C24 H24 119.2 . . ?
C23 C24 C25 121.6(3) . . ?
C25 C24 H24 119.2 . . ?
C20 C25 C24 119.1(2) . . ?
C20 C25 C26 124.2(2) . . ?
C24 C25 C26 116.7(2) . . ?
C25 C26 H26 108.5 . . ?
C25 C26 C27 111.5(2) . . ?
C25 C26 C28 110.3(2) . . ?
C27 C26 H26 108.5 . . ?
C27 C26 C28 109.5(2) . . ?
C28 C26 H26 108.5 . . ?
C26 C27 H27A 109.5 . . ?
C26 C27 H27B 109.5 . . ?
C26 C27 H27C 109.5 . . ?
H27A C27 H27B 109.5 . . ?
H27A C27 H27C 109.5 . . ?
H27B C27 H27C 109.5 . . ?
C26 C28 H28A 109.5 . . ?
C26 C28 H28B 109.5 . . ?
C26 C28 H28C 109.5 . . ?
H28A C28 H28B 109.5 . . ?
H28A C28 H28C 109.5 . . ?
H28B C28 H28C 109.5 . . ?
C21 C29 H29 107.6 . . ?
C21 C29 C30 113.6(2) . . ?
C21 C29 C31 111.0(2) . . ?
C30 C29 H29 107.6 . . ?
C31 C29 H29 107.6 . . ?
C31 C29 C30 109.3(3) . . ?
C29 C30 H30A 109.5 . . ?
C29 C30 H30B 109.5 . . ?
C29 C30 H30C 109.5 . . ?
H30A C30 H30B 109.5 . . ?
H30A C30 H30C 109.5 . . ?
H30B C30 H30C 109.5 . . ?
C29 C31 H31A 109.5 . . ?
C29 C31 H31B 109.5 . . ?
C29 C31 H31C 109.5 . . ?
H31A C31 H31B 109.5 . . ?
H31A C31 H31C 109.5 . . ?
H31B C31 H31C 109.5 . . ?
C33 C32 C37 118.8(2) . . ?
C33 C32 N4 118.4(2) . . ?
C37 C32 N4 122.6(2) . . ?
C32 C33 C41 124.4(2) . . ?
C34 C33 C32 119.8(3) . . ?
C34 C33 C41 115.8(3) . . ?
C33 C34 H34 119.3 . . ?
C35 C34 C33 121.5(3) . . ?
C35 C34 H34 119.3 . . ?
C34 C35 H35 120.5 . . ?
C36 C35 C34 118.9(3) . . ?
C36 C35 H35 120.5 . . ?
C35 C36 H36 118.7 . . ?
C35 C36 C37 122.7(3) . . ?
C37 C36 H36 118.7 . . ?
C32 C37 C38 126.4(2) . . ?
C36 C37 C32 118.3(3) . . ?
C36 C37 C38 115.4(2) . . ?
C37 C38 H38 109.0 . . ?
C37 C38 C39 111.1(2) . . ?
C37 C38 C40 111.9(2) . . ?
C39 C38 H38 109.0 . . ?
C39 C38 C40 106.7(2) . . ?
C40 C38 H38 109.0 . . ?
C38 C39 H39A 109.5 . . ?
C38 C39 H39B 109.5 . . ?
C38 C39 H39C 109.5 . . ?
H39A C39 H39B 109.5 . . ?
H39A C39 H39C 109.5 . . ?
H39B C39 H39C 109.5 . . ?
C38 C40 H40A 109.5 . . ?
C38 C40 H40B 109.5 . . ?
C38 C40 H40C 109.5 . . ?
H40A C40 H40B 109.5 . . ?
H40A C40 H40C 109.5 . . ?
H40B C40 H40C 109.5 . . ?
C33 C41 H41 108.1 . . ?
C33 C41 C42 110.8(2) . . ?
C33 C41 C43 111.4(2) . . ?
C42 C41 H41 108.1 . . ?
C43 C41 H41 108.1 . . ?
C43 C41 C42 110.1(3) . . ?
C41 C42 H42A 109.5 . . ?
C41 C42 H42B 109.5 . . ?
C41 C42 H42C 109.5 . . ?
H42A C42 H42B 109.5 . . ?
H42A C42 H42C 109.5 . . ?
H42B C42 H42C 109.5 . . ?
C41 C43 H43A 109.5 . . ?
C41 C43 H43B 109.5 . . ?
C41 C43 H43C 109.5 . . ?
H43A C43 H43B 109.5 . . ?
H43A C43 H43C 109.5 . . ?
H43B C43 H43C 109.5 . . ?
C45 C44 P1 115.03(19) . . ?
C49 C44 C45 118.4(3) . . ?
C49 C44 P1 126.2(2) . . ?
C44 C45 H45 119.6 . . ?
C46 C45 C44 120.8(3) . . ?
C46 C45 H45 119.6 . . ?
C45 C46 H46 119.8 . . ?
C45 C46 C47 120.4(3) . . ?
C47 C46 H46 119.8 . . ?
C46 C47 H47 120.3 . . ?
C46 C47 C48 119.3(3) . . ?
C48 C47 H47 120.3 . . ?
C47 C48 H48 119.7 . . ?
C49 C48 C47 120.6(3) . . ?
C49 C48 H48 119.7 . . ?
C44 C49 H49 119.8 . . ?
C48 C49 C44 120.4(3) . . ?
C48 C49 H49 119.8 . . ?
C51 C50 C55 118.1(3) . . ?
C51 C50 P1 115.6(2) . . ?
C55 C50 P1 125.8(2) . . ?
C50 C51 H51 119.4 . . ?
C50 C51 C52 121.3(3) . . ?
C52 C51 H51 119.4 . . ?
C51 C52 H52 120.2 . . ?
C53 C52 C51 119.6(3) . . ?
C53 C52 H52 120.2 . . ?
C52 C53 H53 120.2 . . ?
C54 C53 C52 119.7(3) . . ?
C54 C53 H53 120.2 . . ?
C53 C54 H54 119.5 . . ?
C53 C54 C55 120.9(3) . . ?
C55 C54 H54 119.5 . . ?
C50 C55 H55 119.9 . . ?
C54 C55 C50 120.3(3) . . ?
C54 C55 H55 119.9 . . ?
C8 N1 Y1 97.20(14) . . ?
C8 N1 C9 110.7(2) . . ?
C8 N1 C10 114.9(2) . . ?
C9 N1 Y1 119.48(17) . . ?
C10 N1 Y1 105.68(16) . . ?
C10 N1 C9 108.7(2) . . ?
C13 N2 Y1 106.76(15) . . ?
C13 N2 C18 113.4(2) . . ?
C13 N2 C19 108.5(2) . . ?
C18 N2 Y1 107.56(16) . . ?
C18 N2 C19 108.3(2) . . ?
C19 N2 Y1 112.45(16) . . ?
C1 N3 Y1 96.07(14) . . ?
C1 N3 C20 125.3(2) . . ?
C20 N3 Y1 138.66(15) . . ?
C1 N4 Y1 92.61(14) . . ?
C1 N4 C32 122.05(19) . . ?
C32 N4 Y1 140.07(15) . . ?
C44 P1 C1 98.94(11) . . ?
C44 P1 C50 100.77(12) . . ?
C50 P1 C1 113.30(11) . . ?

loop_
_geom_bond_atom_site_label_1
_geom_bond_atom_site_label_2
_geom_bond_distance
_geom_bond_site_symmetry_2
_geom_bond_publ_flag
Y1 C1 2.871(2) . ?
Y1 C2 2.441(3) . ?
Y1 C3 3.003(3) . ?
Y1 C11 2.436(3) . ?
Y1 N1 2.524(2) . ?
Y1 N2 2.607(2) . ?
Y1 N3 2.403(2) . ?
Y1 N4 2.4746(19) . ?
C1 N3 1.337(3) . ?
C1 N4 1.347(3) . ?
C1 P1 1.888(2) . ?
C2 H2A 0.9900 . ?
C2 H2B 0.9900 . ?
C2 C3 1.467(4) . ?
C3 C4 1.403(4) . ?
C3 C8 1.419(4) . ?
C4 H4 0.9500 . ?
C4 C5 1.388(4) . ?
C5 H5 0.9500 . ?
C5 C6 1.378(5) . ?
C6 H6 0.9500 . ?
C6 C7 1.379(5) . ?
C7 H7 0.9500 . ?
C7 C8 1.392(4) . ?
C8 N1 1.467(4) . ?
C9 H9A 0.9800 . ?
C9 H9B 0.9800 . ?
C9 H9C 0.9800 . ?
C9 N1 1.484(3) . ?
C10 H10A 0.9800 . ?
C10 H10B 0.9800 . ?
C10 H10C 0.9800 . ?
C10 N1 1.470(4) . ?
C11 C12 1.478(4) . ?
C11 H11A 0.99(4) . ?
C11 H11B 0.93(4) . ?
C12 C13 1.408(4) . ?
C12 C17 1.392(4) . ?
C13 C14 1.384(4) . ?
C13 N2 1.466(4) . ?
C14 H14 0.9500 . ?
C14 C15 1.378(5) . ?
C15 H15 0.9500 . ?
C15 C16 1.386(5) . ?
C16 H16 0.9500 . ?
C16 C17 1.375(5) . ?
C17 H17 0.9500 . ?
C18 H18A 0.9800 . ?
C18 H18B 0.9800 . ?
C18 H18C 0.9800 . ?
C18 N2 1.479(3) . ?
C19 H19A 0.9800 . ?
C19 H19B 0.9800 . ?
C19 H19C 0.9800 . ?
C19 N2 1.485(3) . ?
C20 C21 1.426(4) . ?
C20 C25 1.400(4) . ?
C20 N3 1.439(3) . ?
C21 C22 1.392(4) . ?
C21 C29 1.512(4) . ?
C22 H22 0.9500 . ?
C22 C23 1.384(4) . ?
C23 H23 0.9500 . ?
C23 C24 1.374(4) . ?
C24 H24 0.9500 . ?
C24 C25 1.403(4) . ?
C25 C26 1.527(4) . ?
C26 H26 1.0000 . ?
C26 C27 1.533(4) . ?
C26 C28 1.534(4) . ?
C27 H27A 0.9800 . ?
C27 H27B 0.9800 . ?
C27 H27C 0.9800 . ?
C28 H28A 0.9800 . ?
C28 H28B 0.9800 . ?
C28 H28C 0.9800 . ?
C29 H29 1.0000 . ?
C29 C30 1.535(4) . ?
C29 C31 1.525(4) . ?
C30 H30A 0.9800 . ?
C30 H30B 0.9800 . ?
C30 H30C 0.9800 . ?
C31 H31A 0.9800 . ?
C31 H31B 0.9800 . ?
C31 H31C 0.9800 . ?
C32 C33 1.408(4) . ?
C32 C37 1.425(4) . ?
C32 N4 1.458(3) . ?
C33 C34 1.397(4) . ?
C33 C41 1.520(4) . ?
C34 H34 0.9500 . ?
C34 C35 1.378(5) . ?
C35 H35 0.9500 . ?
C35 C36 1.366(5) . ?
C36 H36 0.9500 . ?
C36 C37 1.401(4) . ?
C37 C38 1.510(4) . ?
C38 H38 1.0000 . ?
C38 C39 1.536(4) . ?
C38 C40 1.552(4) . ?
C39 H39A 0.9800 . ?
C39 H39B 0.9800 . ?
C39 H39C 0.9800 . ?
C40 H40A 0.9800 . ?
C40 H40B 0.9800 . ?
C40 H40C 0.9800 . ?
C41 H41 1.0000 . ?
C41 C42 1.533(4) . ?
C41 C43 1.532(4) . ?
C42 H42A 0.9800 . ?
C42 H42B 0.9800 . ?
C42 H42C 0.9800 . ?
C43 H43A 0.9800 . ?
C43 H43B 0.9800 . ?
C43 H43C 0.9800 . ?
C44 C45 1.401(4) . ?
C44 C49 1.391(4) . ?
C44 P1 1.833(3) . ?
C45 H45 0.9500 . ?
C45 C46 1.377(4) . ?
C46 H46 0.9500 . ?
C46 C47 1.382(4) . ?
C47 H47 0.9500 . ?
C47 C48 1.386(4) . ?
C48 H48 0.9500 . ?
C48 C49 1.386(4) . ?
C49 H49 0.9500 . ?
C50 C51 1.386(4) . ?
C50 C55 1.397(4) . ?
C50 P1 1.840(3) . ?
C51 H51 0.9500 . ?
C51 C52 1.390(4) . ?
C52 H52 0.9500 . ?
C52 C53 1.380(6) . ?
C53 H53 0.9500 . ?
C53 C54 1.374(6) . ?
C54 H54 0.9500 . ?
C54 C55 1.381(4) . ?
C55 H55 0.9500 . ?
